data_1502686
loop_
_publ_author_name
'Lee, Minjae'
'Niu, Zhenbin'
'Slebodnick, Carla'
'Gibson, Harry W.'

_publ_section_title
;
 Structure and properties of N,N-alkylene bis(N'-alkylimidazolium) salts.
;
_journal_issue 21
_journal_name_full 'The journal of physical chemistry. B'
_journal_page_first 7312
_journal_page_last 7319
_journal_paper_doi 10.1021/jp102370j
_journal_volume 114
_journal_year 2010
_chemical_formula_moiety 'C10 H16 N4, 2(F6 P)'
_chemical_formula_sum 'C10 H16 F12 N4 P2'
_chemical_formula_weight 482.21
_chemical_name_systematic
; 
 ? 
;
_space_group_IT_number 15
_symmetry_cell_setting monoclinic
_symmetry_space_group_name_Hall '-C 2yc'
_symmetry_space_group_name_H-M 'C 1 2/c 1'
_atom_sites_solution_hydrogens geom
_atom_sites_solution_primary direct
_atom_sites_solution_secondary difmap
_audit_creation_method SHELXL-97
_cell_angle_alpha 90.00
_cell_angle_beta 122.621(15)
_cell_angle_gamma 90.00
_cell_formula_units_Z 4
_cell_length_a 22.186(3)
_cell_length_b 6.4852(3)
_cell_length_c 14.4065(13)
_cell_measurement_reflns_used 4408
_cell_measurement_temperature 100(2)
_cell_measurement_theta_max 30.00
_cell_measurement_theta_min 2.85
_cell_volume 1745.8(4)
_computing_cell_refinement 'CrysAlisPro (Oxford Diffraction, 2009)'
_computing_data_collection 'CrysAlisPro (Oxford Diffraction, 2009)'
_computing_data_reduction 'CrysAlisPro (Oxford Diffraction, 2009)'
_computing_molecular_graphics 'SHELXTL (Sheldrick, G. M. (2008). Acta Cryst. A64, 112-122.)'
_computing_publication_material 'SHELXTL (Sheldrick, G. M. (2008). Acta Cryst. A64, 112-122.)'
_computing_structure_refinement 'SHELXL-97 (Sheldrick, G. M. (2008). Acta Cryst. A64, 112-122.)'
_computing_structure_solution 'SHELXS-97 (Sheldrick, G. M. (2008). Acta Cryst. A64, 112-122.)'
_diffrn_ambient_temperature 100(2)
_diffrn_detector CCD
_diffrn_detector_area_resol_mean 10.2265
_diffrn_detector_type 'Oxford Diffraction Atlas CCD'
_diffrn_measured_fraction_theta_full 0.999
_diffrn_measured_fraction_theta_max 0.999
_diffrn_measurement_device '\k-geometry diffractometer'
_diffrn_measurement_device_type 'Oxford Diffraction Gemini'
_diffrn_measurement_method 'phi and omega scans'
_diffrn_radiation_monochromator graphite
_diffrn_radiation_probe x-ray
_diffrn_radiation_type MoK\a
_diffrn_radiation_wavelength 0.71073
_diffrn_reflns_av_R_equivalents 0.0300
_diffrn_reflns_av_sigmaI/netI 0.0235
_diffrn_reflns_limit_h_max 31
_diffrn_reflns_limit_h_min -31
_diffrn_reflns_limit_k_max 9
_diffrn_reflns_limit_k_min -9
_diffrn_reflns_limit_l_max 20
_diffrn_reflns_limit_l_min -20
_diffrn_reflns_number 11193
_diffrn_reflns_theta_full 30.08
_diffrn_reflns_theta_max 30.08
_diffrn_reflns_theta_min 2.85
_diffrn_source 'fine-focus sealed tube'
_diffrn_source_current 40
_diffrn_source_voltage 50
_diffrn_standards_decay_% <2%
_diffrn_standards_interval_count 50
_diffrn_standards_number 2
_exptl_absorpt_coefficient_mu 0.376
_exptl_absorpt_correction_T_max 0.968
_exptl_absorpt_correction_T_min 0.925
_exptl_absorpt_correction_type gaussian
_exptl_absorpt_process_details
; 
CrysAlisPro, Oxford Diffraction Ltd., Version 1.171.33.34d
(release 27-02-2009 CrysAlis171 .NET) (compiled Feb 27 2009,15:38:38)
Numerical absorption correction based on gaussian integration over
a multifaceted crystal model
;
_exptl_crystal_colour colorless
_exptl_crystal_density_diffrn 1.835
_exptl_crystal_density_method 'not measured'
_exptl_crystal_description prism
_exptl_crystal_F_000 968
_exptl_crystal_size_max 0.21
_exptl_crystal_size_mid 0.21
_exptl_crystal_size_min 0.09
_refine_diff_density_max 0.446
_refine_diff_density_min -0.363
_refine_diff_density_rms 0.061
_refine_ls_extinction_method none
_refine_ls_goodness_of_fit_ref 1.051
_refine_ls_hydrogen_treatment constr
_refine_ls_matrix_type full
_refine_ls_number_parameters 128
_refine_ls_number_reflns 2562
_refine_ls_number_restraints 0
_refine_ls_restrained_S_all 1.051
_refine_ls_R_factor_all 0.0358
_refine_ls_R_factor_gt 0.0288
_refine_ls_shift/su_max 0.001
_refine_ls_shift/su_mean 0.000
_refine_ls_structure_factor_coef Fsqd
_refine_ls_weighting_details 'calc w=1/[\s^2^(Fo^2^)+(0.0454P)^2^+0.4122P] where P=(Fo^2^+2Fc^2^)/3'
_refine_ls_weighting_scheme calc
_refine_ls_wR_factor_gt 0.0759
_refine_ls_wR_factor_ref 0.0780
_reflns_number_gt 2171
_reflns_number_total 2562
_reflns_threshold_expression >2sigma(I)
_cod_data_source_file jp102370j_si_002.cif
_cod_data_source_block cs1311
_cod_depositor_comments
;
The following automatic conversions were performed:

'_exptl_absorpt_correction_type' value 'Gaussian' changed to
'gaussian' according to
/home/saulius/struct/CIF-dictionaries/cif_core.dic dictionary named
'cif_core.dic' version 2.4.2 from 2011-04-26.

Automatic conversion script
Id: cif_fix_values 1715 2011-07-08 13:25:40Z adriana 
;
_cod_original_cell_volume 1745.8(3)
_cod_original_sg_symbol_H-M 'C 2/c'
_cod_database_code 1502686

loop_
_symmetry_equiv_pos_as_xyz
'x, y, z'
'-x, y, -z+1/2'
'x+1/2, y+1/2, z'
'-x+1/2, y+1/2, -z+1/2'
'-x, -y, -z'
'x, -y, z-1/2'
'-x+1/2, -y+1/2, -z'
'x+1/2, -y+1/2, z-1/2'

loop_
_atom_site_label
_atom_site_type_symbol
_atom_site_fract_x
_atom_site_fract_y
_atom_site_fract_z
_atom_site_U_iso_or_equiv
_atom_site_adp_type
_atom_site_occupancy
_atom_site_symmetry_multiplicity
_atom_site_calc_flag
_atom_site_refinement_flags
F1 F 0.15940(4) 1.01624(11) 0.77447(6) 0.01946(17) Uani 1 1 d .
P1 P 0.140559(16) 0.77443(5) 0.75188(2) 0.01178(8) Uani 1 1 d .
C1 C 0.16461(6) 0.49190(17) 1.04192(9) 0.0123(2) Uani 1 1 d .
H1 H 0.2045 0.5485 1.1070 0.015 Uiso 1 1 calc R
C2 C 0.05551(6) 0.44359(19) 0.89748(9) 0.0147(2) Uani 1 1 d .
H2 H 0.0059 0.4623 0.8446 0.018 Uiso 1 1 calc R
C3 C 0.09739(6) 0.28994(19) 0.89932(9) 0.0143(2) Uani 1 1 d .
H3 H 0.0828 0.1802 0.8478 0.017 Uiso 1 1 calc R
C4 C 0.22961(6) 0.20082(17) 1.02343(9) 0.0125(2) Uani 1 1 d .
H4A H 0.2158 0.0580 0.9955 0.015 Uiso 1 1 calc R
H4B H 0.2607 0.1953 1.1048 0.015 Uiso 1 1 calc R
C5 C 0.07716(7) 0.75775(19) 1.01707(11) 0.0195(3) Uani 1 1 d .
H5A H 0.1179 0.8132 1.0857 0.029 Uiso 1 1 calc R
H5B H 0.0379 0.7273 1.0273 0.029 Uiso 1 1 calc R
H5C H 0.0613 0.8596 0.9580 0.029 Uiso 1 1 calc R
N1 N 0.16542(5) 0.32282(15) 0.99031(8) 0.01146(19) Uani 1 1 d .
N2 N 0.09878(5) 0.56819(15) 0.98736(7) 0.01241(19) Uani 1 1 d .
F2 F 0.12233(4) 0.53321(11) 0.72976(6) 0.02123(17) Uani 1 1 d .
F3 F 0.09784(4) 0.81442(12) 0.62185(6) 0.01993(17) Uani 1 1 d .
F4 F 0.06877(4) 0.81320(13) 0.75050(6) 0.02303(18) Uani 1 1 d .
F5 F 0.18383(4) 0.73562(11) 0.88258(6) 0.02151(18) Uani 1 1 d .
F6 F 0.21299(4) 0.73758(12) 0.75426(6) 0.02152(17) Uani 1 1 d .

loop_
_atom_site_aniso_label
_atom_site_aniso_U_11
_atom_site_aniso_U_22
_atom_site_aniso_U_33
_atom_site_aniso_U_23
_atom_site_aniso_U_13
_atom_site_aniso_U_12
F1 0.0269(4) 0.0121(3) 0.0191(4) -0.0032(3) 0.0122(3) -0.0046(3)
P1 0.01198(15) 0.01242(14) 0.01074(14) -0.00151(10) 0.00599(12) -0.00214(10)
C1 0.0120(5) 0.0134(5) 0.0114(5) 0.0005(4) 0.0062(4) 0.0000(4)
C2 0.0114(5) 0.0199(6) 0.0107(5) 0.0000(4) 0.0045(4) 0.0005(4)
C3 0.0122(5) 0.0178(5) 0.0113(5) -0.0018(4) 0.0054(5) -0.0008(4)
C4 0.0111(5) 0.0130(5) 0.0135(5) 0.0016(4) 0.0067(4) 0.0027(4)
C5 0.0214(6) 0.0167(6) 0.0215(6) -0.0006(5) 0.0123(5) 0.0059(5)
N1 0.0106(5) 0.0128(4) 0.0114(4) 0.0008(3) 0.0062(4) 0.0010(3)
N2 0.0129(5) 0.0128(4) 0.0121(4) 0.0007(3) 0.0071(4) 0.0017(4)
F2 0.0253(4) 0.0131(3) 0.0238(4) -0.0026(3) 0.0122(3) -0.0055(3)
F3 0.0231(4) 0.0213(4) 0.0106(3) -0.0002(3) 0.0060(3) -0.0002(3)
F4 0.0168(4) 0.0297(4) 0.0270(4) -0.0047(3) 0.0146(3) -0.0016(3)
F5 0.0263(4) 0.0226(4) 0.0112(3) 0.0017(3) 0.0071(3) -0.0002(3)
F6 0.0145(4) 0.0273(4) 0.0247(4) -0.0081(3) 0.0119(3) -0.0031(3)

loop_
_atom_type_symbol
_atom_type_description
_atom_type_scat_dispersion_real
_atom_type_scat_dispersion_imag
_atom_type_scat_source
C C 0.0033 0.0016 'International Tables Vol C Tables 4.2.6.8 and 6.1.1.4'
H H 0.0000 0.0000 'International Tables Vol C Tables 4.2.6.8 and 6.1.1.4'
N N 0.0061 0.0033 'International Tables Vol C Tables 4.2.6.8 and 6.1.1.4'
F F 0.0171 0.0103 'International Tables Vol C Tables 4.2.6.8 and 6.1.1.4'
P P 0.1023 0.0942 'International Tables Vol C Tables 4.2.6.8 and 6.1.1.4'

loop_
_geom_angle_atom_site_label_1
_geom_angle_atom_site_label_2
_geom_angle_atom_site_label_3
_geom_angle
_geom_angle_site_symmetry_3
F3 P1 F4 90.15(5) .
F3 P1 F2 89.93(4) .
F4 P1 F2 90.46(4) .
F3 P1 F6 90.20(4) .
F4 P1 F6 179.36(4) .
F2 P1 F6 90.08(4) .
F3 P1 F5 179.59(5) .
F4 P1 F5 90.06(5) .
F2 P1 F5 90.42(4) .
F6 P1 F5 89.59(5) .
F3 P1 F1 90.24(4) .
F4 P1 F1 89.87(4) .
F2 P1 F1 179.63(5) .
F6 P1 F1 89.59(4) .
F5 P1 F1 89.41(4) .
N2 C1 N1 108.58(10) .
C3 C2 N2 106.82(10) .
C2 C3 N1 107.00(10) .
N1 C4 C4 109.46(11) 7_557
C1 N1 C3 108.69(10) .
C1 N1 C4 124.49(10) .
C3 N1 C4 126.74(10) .
C1 N2 C2 108.91(10) .
C1 N2 C5 124.71(10) .
C2 N2 C5 126.35(10) .

loop_
_geom_bond_atom_site_label_1
_geom_bond_atom_site_label_2
_geom_bond_distance
_geom_bond_site_symmetry_2
F1 P1 1.6103(7) .
P1 F3 1.6001(8) .
P1 F4 1.6019(8) .
P1 F2 1.6042(8) .
P1 F6 1.6065(8) .
P1 F5 1.6068(8) .
C1 N2 1.3258(15) .
C1 N1 1.3304(14) .
C2 C3 1.3529(16) .
C2 N2 1.3824(15) .
C3 N1 1.3815(15) .
C4 N1 1.4660(14) .
C4 C4 1.530(2) 7_557
C5 N2 1.4649(15) .
